data_4112320
loop_
_publ_author_name
'Boris Le Guennic'
'Haijun Jiao'
'Samia Kahlal'
'Jean-Yves Saillard'
'Jean-Fran\,cois Halet'
'Sundargopal Ghosh'
'Maoyu Shang'
'Alicia M. Beatty'
'Arnold L. Rheingold'
'Thomas P. Fehlner'

_publ_section_title
;
 Synthesis and Characterization of Hypoelectronic Rhenaboranes. Analysis
 of the Geometric and Electronic Structures of Species Following Neither
 Borane nor Metal Cluster Electron-Counting Paradigms
;
_journal_name_full 'Journal of the American Chemical Society'
_journal_page_first 3203
_journal_page_last 3217
_journal_paper_doi 10.1021/ja039770b
_journal_volume 126
_journal_year 2004
_chemical_formula_sum 'C20 H30 B5 Cl5 Re2'
_chemical_formula_weight 874.14
_space_group_IT_number 14
_symmetry_cell_setting monoclinic
_symmetry_space_group_name_Hall '-P 2yn'
_symmetry_space_group_name_H-M 'P 1 21/n 1'
_atom_sites_solution_hydrogens geom
_atom_sites_solution_primary heavy
_atom_sites_solution_secondary difmap
_audit_creation_method SHELXL-97
_cell_angle_alpha 90.00
_cell_angle_beta 90.4320(10)
_cell_angle_gamma 90.00
_cell_formula_units_Z 4
_cell_length_a 9.7529(5)
_cell_length_b 14.7661(7)
_cell_length_c 18.5310(9)
_cell_measurement_temperature 170(2)
_cell_volume 2668.6(2)
_computing_cell_refinement 'Bruker SMART'
_computing_data_collection 'Bruker SMART'
_computing_data_reduction 'Bruker SHELXTL'
_computing_molecular_graphics 'Bruker SHELXTL'
_computing_publication_material 'Bruker SHELXTL'
_computing_structure_refinement 'SHELXL-97 (Sheldrick, 1997)'
_computing_structure_solution 'SHELXS-97 (Sheldrick, 1990)'
_diffrn_ambient_temperature 170(2)
_diffrn_measured_fraction_theta_full 0.938
_diffrn_measured_fraction_theta_max 0.938
_diffrn_measurement_device_type 'CCD area detector'
_diffrn_measurement_method 'phi and omega scans'
_diffrn_radiation_monochromator graphite
_diffrn_radiation_source 'fine-focus sealed tube'
_diffrn_radiation_type MoK\a
_diffrn_radiation_wavelength 0.71073
_diffrn_reflns_av_R_equivalents 0.0333
_diffrn_reflns_av_sigmaI/netI 0.0333
_diffrn_reflns_limit_h_max 11
_diffrn_reflns_limit_h_min -12
_diffrn_reflns_limit_k_max 19
_diffrn_reflns_limit_k_min -18
_diffrn_reflns_limit_l_max 20
_diffrn_reflns_limit_l_min -24
_diffrn_reflns_number 16376
_diffrn_reflns_theta_full 28.27
_diffrn_reflns_theta_max 28.27
_diffrn_reflns_theta_min 1.76
_exptl_absorpt_coefficient_mu 9.574
_exptl_absorpt_correction_T_max 0.3141
_exptl_absorpt_correction_T_min 0.7730
_exptl_absorpt_correction_type empirical
_exptl_absorpt_process_details SADABS
_exptl_crystal_colour brown
_exptl_crystal_density_diffrn 2.176
_exptl_crystal_description prism
_exptl_crystal_F_000 1640
_exptl_crystal_size_max 0.49
_exptl_crystal_size_mid 0.37
_exptl_crystal_size_min 0.29
_refine_diff_density_max 1.808
_refine_diff_density_min -2.328
_refine_diff_density_rms 0.221
_refine_ls_extinction_method none
_refine_ls_goodness_of_fit_ref 1.095
_refine_ls_hydrogen_treatment mixed
_refine_ls_matrix_type full
_refine_ls_number_parameters 289
_refine_ls_number_reflns 6193
_refine_ls_number_restraints 0
_refine_ls_restrained_S_all 1.095
_refine_ls_R_factor_all 0.0365
_refine_ls_R_factor_gt 0.0318
_refine_ls_shift/su_max 0.001
_refine_ls_shift/su_mean 0.000
_refine_ls_structure_factor_coef Fsqd
_refine_ls_weighting_details 'calc w=1/[\s^2^(Fo^2^)+(0.0526P)^2^+0.0000P] where P=(Fo^2^+2Fc^2^)/3'
_refine_ls_weighting_scheme calc
_refine_ls_wR_factor_gt 0.0830
_refine_ls_wR_factor_ref 0.0902
_reflns_number_gt 5468
_reflns_number_total 6193
_reflns_threshold_expression >2sigma(I)
_cod_data_source_file ja039770bsi20040204_114458_1.cif
_cod_data_source_block tf400m
_cod_database_code 4112320

loop_
_symmetry_equiv_pos_as_xyz
'x, y, z'
'-x+1/2, y+1/2, -z+1/2'
'-x, -y, -z'
'x-1/2, -y-1/2, z-1/2'

loop_
_atom_site_label
_atom_site_type_symbol
_atom_site_fract_x
_atom_site_fract_y
_atom_site_fract_z
_atom_site_U_iso_or_equiv
_atom_site_adp_type
_atom_site_occupancy
_atom_site_symmetry_multiplicity
_atom_site_calc_flag
_atom_site_refinement_flags
Re1 Re 0.27996(2) 0.775151(12) 0.011969(11) 0.01452(7) Uani 1 1 d .
Re2 Re 0.40889(2) 0.782106(12) 0.145197(11) 0.01421(7) Uani 1 1 d .
Cl1 Cl 0.62777(14) 0.68669(11) 0.00590(8) 0.0323(3) Uani 1 1 d .
Cl2 Cl 0.34473(14) 0.54597(9) 0.08492(7) 0.0283(3) Uani 1 1 d .
Cl3 Cl 0.05738(14) 0.67426(9) 0.15708(8) 0.0280(3) Uani 1 1 d .
Cl4 Cl 0.06889(14) 0.90884(9) 0.14783(8) 0.0307(3) Uani 1 1 d .
Cl5 Cl 0.35029(15) 1.02166(10) 0.06710(8) 0.0349(3) Uani 1 1 d .
B1 B 0.4784(6) 0.7328(4) 0.0445(4) 0.0210(13) Uani 1 1 d .
B2 B 0.3345(6) 0.6662(4) 0.0854(3) 0.0211(13) Uani 1 1 d .
B3 B 0.2008(6) 0.7309(4) 0.1180(3) 0.0180(12) Uani 1 1 d .
B4 B 0.2099(6) 0.8441(4) 0.1123(3) 0.0198(12) Uani 1 1 d .
B5 B 0.3439(6) 0.9006(4) 0.0743(3) 0.0205(13) Uani 1 1 d .
C1 C 0.1298(6) 0.6892(4) -0.0568(3) 0.0242(12) Uani 1 1 d .
C2 C 0.0854(6) 0.7829(3) -0.0588(3) 0.0225(12) Uani 1 1 d .
C3 C 0.1916(5) 0.8332(4) -0.0900(3) 0.0193(10) Uani 1 1 d .
C4 C 0.3026(6) 0.7742(4) -0.1105(3) 0.0230(12) Uani 1 1 d .
C5 C 0.2614(6) 0.6844(4) -0.0901(3) 0.0252(12) Uani 1 1 d .
C6 C 0.0453(7) 0.6102(4) -0.0326(3) 0.0420(17) Uani 1 1 d .
H6A H -0.0092 0.5874 -0.0733 0.050 Uiso 1 1 calc R
H6B H -0.0161 0.6295 0.0061 0.050 Uiso 1 1 calc R
H6C H 0.1058 0.5621 -0.0147 0.050 Uiso 1 1 calc R
C7 C -0.0486(6) 0.8163(5) -0.0320(3) 0.0382(15) Uani 1 1 d .
H7A H -0.1167 0.8137 -0.0710 0.046 Uiso 1 1 calc R
H7B H -0.0387 0.8790 -0.0154 0.046 Uiso 1 1 calc R
H7C H -0.0787 0.7782 0.0082 0.046 Uiso 1 1 calc R
C8 C 0.1870(7) 0.9344(4) -0.1038(3) 0.0320(13) Uani 1 1 d .
H8A H 0.1444 0.9460 -0.1509 0.038 Uiso 1 1 calc R
H8B H 0.2805 0.9588 -0.1032 0.038 Uiso 1 1 calc R
H8C H 0.1332 0.9639 -0.0660 0.038 Uiso 1 1 calc R
C9 C 0.4276(6) 0.7984(5) -0.1523(3) 0.0361(14) Uani 1 1 d .
H9A H 0.4083 0.7921 -0.2040 0.043 Uiso 1 1 calc R
H9B H 0.5030 0.7580 -0.1386 0.043 Uiso 1 1 calc R
H9C H 0.4535 0.8612 -0.1417 0.043 Uiso 1 1 calc R
C10 C 0.3383(7) 0.5995(4) -0.1068(4) 0.0421(17) Uani 1 1 d .
H10A H 0.3086 0.5762 -0.1539 0.051 Uiso 1 1 calc R
H10B H 0.3199 0.5542 -0.0695 0.051 Uiso 1 1 calc R
H10C H 0.4368 0.6125 -0.1079 0.051 Uiso 1 1 calc R
C21 C 0.4003(6) 0.7953(4) 0.2687(3) 0.0232(11) Uani 1 1 d .
C22 C 0.4318(6) 0.7024(4) 0.2509(3) 0.0233(11) Uani 1 1 d .
C23 C 0.5624(6) 0.7010(4) 0.2160(3) 0.0236(12) Uani 1 1 d .
C24 C 0.6087(6) 0.7928(4) 0.2099(3) 0.0222(11) Uani 1 1 d .
C25 C 0.5063(5) 0.8498(4) 0.2422(3) 0.0192(10) Uani 1 1 d .
C26 C 0.2747(6) 0.8269(5) 0.3090(3) 0.0358(14) Uani 1 1 d .
H26A H 0.2942 0.8270 0.3610 0.043 Uiso 1 1 calc R
H26B H 0.1980 0.7859 0.2988 0.043 Uiso 1 1 calc R
H26C H 0.2506 0.8883 0.2934 0.043 Uiso 1 1 calc R
C27 C 0.3500(7) 0.6217(4) 0.2734(3) 0.0399(16) Uani 1 1 d .
H27A H 0.3812 0.6014 0.3211 0.048 Uiso 1 1 calc R
H27B H 0.3625 0.5728 0.2383 0.048 Uiso 1 1 calc R
H27C H 0.2528 0.6381 0.2755 0.048 Uiso 1 1 calc R
C28 C 0.6416(7) 0.6184(4) 0.1941(4) 0.0418(17) Uani 1 1 d .
H28A H 0.6989 0.5981 0.2347 0.050 Uiso 1 1 calc R
H28B H 0.7000 0.6331 0.1529 0.050 Uiso 1 1 calc R
H28C H 0.5777 0.5700 0.1805 0.050 Uiso 1 1 calc R
C29 C 0.7457(6) 0.8215(5) 0.1813(3) 0.0346(14) Uani 1 1 d .
H29A H 0.8139 0.8202 0.2204 0.042 Uiso 1 1 calc R
H29B H 0.7389 0.8832 0.1619 0.042 Uiso 1 1 calc R
H29C H 0.7738 0.7800 0.1428 0.042 Uiso 1 1 calc R
C30 C 0.5189(6) 0.9517(4) 0.2522(3) 0.0322(14) Uani 1 1 d .
H30A H 0.5651 0.9646 0.2982 0.039 Uiso 1 1 calc R
H30B H 0.4272 0.9789 0.2523 0.039 Uiso 1 1 calc R
H30C H 0.5724 0.9774 0.2126 0.039 Uiso 1 1 calc R

loop_
_atom_site_aniso_label
_atom_site_aniso_U_11
_atom_site_aniso_U_22
_atom_site_aniso_U_33
_atom_site_aniso_U_23
_atom_site_aniso_U_13
_atom_site_aniso_U_12
Re1 0.01879(12) 0.00987(11) 0.01488(12) 0.00039(7) -0.00151(8) 0.00095(7)
Re2 0.01748(12) 0.01054(11) 0.01457(12) 0.00071(7) -0.00131(8) 0.00187(7)
Cl1 0.0253(7) 0.0407(8) 0.0309(8) -0.0044(7) 0.0053(6) 0.0107(6)
Cl2 0.0428(8) 0.0099(6) 0.0321(8) 0.0007(5) -0.0046(6) 0.0039(5)
Cl3 0.0273(7) 0.0256(6) 0.0313(8) 0.0015(6) 0.0070(5) -0.0056(6)
Cl4 0.0249(7) 0.0229(6) 0.0445(9) -0.0094(6) 0.0025(6) 0.0067(5)
Cl5 0.0453(9) 0.0168(6) 0.0427(9) 0.0008(6) -0.0042(7) -0.0014(6)
B1 0.022(3) 0.015(3) 0.026(4) 0.003(2) 0.005(3) 0.001(2)
B2 0.023(3) 0.014(3) 0.026(3) 0.002(2) 0.002(2) 0.002(2)
B3 0.023(3) 0.014(3) 0.017(3) -0.002(2) 0.003(2) 0.002(2)
B4 0.024(3) 0.015(3) 0.020(3) -0.001(2) -0.001(2) 0.003(2)
B5 0.029(3) 0.004(2) 0.028(3) 0.002(2) -0.009(3) 0.001(2)
C1 0.033(3) 0.021(3) 0.019(3) -0.001(2) -0.011(2) -0.006(2)
C2 0.023(3) 0.026(3) 0.018(3) -0.003(2) -0.007(2) -0.004(2)
C3 0.027(3) 0.020(3) 0.012(2) 0.002(2) -0.004(2) 0.002(2)
C4 0.025(3) 0.029(3) 0.015(3) -0.003(2) -0.001(2) 0.000(2)
C5 0.039(3) 0.019(3) 0.017(3) -0.004(2) -0.007(2) 0.002(2)
C6 0.056(4) 0.036(3) 0.033(4) 0.006(3) -0.010(3) -0.024(3)
C7 0.026(3) 0.055(4) 0.034(4) -0.004(3) -0.004(3) 0.004(3)
C8 0.051(4) 0.022(3) 0.023(3) 0.004(2) -0.008(3) 0.005(3)
C9 0.033(3) 0.054(4) 0.020(3) 0.001(3) 0.008(2) -0.001(3)
C10 0.066(5) 0.027(3) 0.033(4) -0.012(3) -0.015(3) 0.020(3)
C21 0.028(3) 0.027(3) 0.015(3) 0.005(2) -0.004(2) 0.002(2)
C22 0.034(3) 0.024(3) 0.012(3) 0.003(2) -0.012(2) 0.001(2)
C23 0.033(3) 0.019(2) 0.019(3) 0.005(2) -0.010(2) 0.007(2)
C24 0.025(3) 0.024(3) 0.018(3) 0.005(2) -0.003(2) 0.003(2)
C25 0.023(3) 0.021(2) 0.013(2) -0.002(2) -0.005(2) 0.002(2)
C26 0.034(3) 0.049(4) 0.024(3) 0.001(3) 0.006(2) 0.000(3)
C27 0.061(4) 0.031(3) 0.027(3) 0.012(3) -0.007(3) -0.017(3)
C28 0.053(4) 0.034(3) 0.038(4) -0.008(3) -0.017(3) 0.025(3)
C29 0.022(3) 0.049(4) 0.033(4) 0.004(3) -0.002(2) 0.001(3)
C30 0.044(4) 0.020(3) 0.032(3) -0.007(2) -0.009(3) 0.000(3)

loop_
_atom_type_symbol
_atom_type_description
_atom_type_scat_dispersion_real
_atom_type_scat_dispersion_imag
_atom_type_scat_source
C C 0.0033 0.0016 'International Tables Vol C Tables 4.2.6.8 and 6.1.1.4'
H H 0.0000 0.0000 'International Tables Vol C Tables 4.2.6.8 and 6.1.1.4'
B B 0.0013 0.0007 'International Tables Vol C Tables 4.2.6.8 and 6.1.1.4'
Cl Cl 0.1484 0.1585 'International Tables Vol C Tables 4.2.6.8 and 6.1.1.4'
Re Re -1.0185 7.2310 'International Tables Vol C Tables 4.2.6.8 and 6.1.1.4'

loop_
_geom_angle_atom_site_label_1
_geom_angle_atom_site_label_2
_geom_angle_atom_site_label_3
_geom_angle
B1 Re1 B2 51.9(2)
B1 Re1 B3 89.1(2)
B2 Re1 B3 46.4(2)
B1 Re1 B4 100.5(2)
B2 Re1 B4 83.8(2)
B3 Re1 B4 44.3(2)
B1 Re1 C3 134.2(2)
B2 Re1 C3 154.5(2)
B3 Re1 C3 136.6(2)
B4 Re1 C3 114.2(2)
B1 Re1 B5 81.3(2)
B2 Re1 B5 102.8(2)
B3 Re1 B5 83.4(2)
B4 Re1 B5 44.6(2)
C3 Re1 B5 102.7(2)
B1 Re1 C4 100.7(2)
B2 Re1 C4 126.4(2)
B3 Re1 C4 156.5(2)
B4 Re1 C4 149.8(2)
C3 Re1 C4 37.18(19)
B5 Re1 C4 118.9(2)
B1 Re1 C2 157.7(2)
B2 Re1 C2 126.2(2)
B3 Re1 C2 103.2(2)
B4 Re1 C2 101.3(2)
C3 Re1 C2 35.95(19)
B5 Re1 C2 118.16(19)
C4 Re1 C2 61.3(2)
B1 Re1 C1 124.6(2)
B2 Re1 C1 95.1(2)
B3 Re1 C1 95.9(2)
B4 Re1 C1 120.8(2)
C3 Re1 C1 60.53(19)
B5 Re1 C1 154.1(2)
C4 Re1 C1 61.0(2)
C2 Re1 C1 36.67(19)
B1 Re1 C5 97.3(2)
B2 Re1 C5 95.7(2)
B3 Re1 C5 121.8(2)
B4 Re1 C5 156.7(2)
C3 Re1 C5 60.46(19)
B5 Re1 C5 154.8(2)
C4 Re1 C5 36.33(19)
C2 Re1 C5 60.4(2)
C1 Re1 C5 35.9(2)
B1 Re1 Re2 49.32(18)
B2 Re1 Re2 50.22(16)
B3 Re1 Re2 51.53(16)
B4 Re1 Re2 51.62(15)
C3 Re1 Re2 155.27(13)
B5 Re1 Re2 52.63(14)
C4 Re1 Re2 147.33(15)
C2 Re1 Re2 151.00(15)
C1 Re1 Re2 142.56(14)
C5 Re1 Re2 141.31(14)
B1 Re2 B2 52.0(2)
B1 Re2 B3 88.9(2)
B2 Re2 B3 46.5(2)
B1 Re2 B4 100.6(2)
B2 Re2 B4 84.1(2)
B3 Re2 B4 44.3(2)
B1 Re2 C25 135.8(2)
B2 Re2 C25 153.6(2)
B3 Re2 C25 135.2(2)
B4 Re2 C25 113.4(2)
B1 Re2 B5 81.1(2)
B2 Re2 B5 102.8(2)
B3 Re2 B5 83.1(2)
B4 Re2 B5 44.5(2)
C25 Re2 B5 103.48(19)
B1 Re2 C24 102.0(2)
B2 Re2 C24 127.2(2)
B3 Re2 C24 156.5(2)
B4 Re2 C24 148.6(2)
C25 Re2 C24 36.93(19)
B5 Re2 C24 118.9(2)
B1 Re2 C22 123.1(2)
B2 Re2 C22 93.5(2)
B3 Re2 C22 95.9(2)
B4 Re2 C22 121.6(2)
C25 Re2 C22 60.7(2)
B5 Re2 C22 155.8(2)
C24 Re2 C22 60.7(2)
B1 Re2 C21 156.9(2)
B2 Re2 C21 124.2(2)
B3 Re2 C21 102.4(2)
B4 Re2 C21 101.5(2)
C25 Re2 C21 35.81(19)
B5 Re2 C21 119.9(2)
C24 Re2 C21 60.6(2)
C22 Re2 C21 36.63(19)
B1 Re2 C23 96.4(2)
B2 Re2 C23 95.4(2)
B3 Re2 C23 122.6(2)
B4 Re2 C23 157.8(2)
C25 Re2 C23 60.78(19)
B5 Re2 C23 154.2(2)
C24 Re2 C23 36.27(19)
C22 Re2 C23 36.2(2)
C21 Re2 C23 60.5(2)
B1 Re2 Re1 49.25(18)
B2 Re2 Re1 50.50(16)
B3 Re2 Re1 51.35(16)
B4 Re2 Re1 51.75(15)
C25 Re2 Re1 155.87(13)
B5 Re2 Re1 52.40(14)
C24 Re2 Re1 148.35(14)
C22 Re2 Re1 141.64(14)
C21 Re2 Re1 150.75(14)
C23 Re2 Re1 140.75(14)
Cl1 B1 B2 125.7(4)
Cl1 B1 Re1 139.0(4)
B2 B1 Re1 65.5(3)
Cl1 B1 Re2 139.5(4)
B2 B1 Re2 65.1(3)
Re1 B1 Re2 81.4(2)
B3 B2 Cl2 126.6(4)
B3 B2 B1 114.8(4)
Cl2 B2 B1 118.6(4)
B3 B2 Re2 68.5(3)
Cl2 B2 Re2 140.8(3)
B1 B2 Re2 62.8(3)
B3 B2 Re1 68.1(3)
Cl2 B2 Re1 138.7(3)
B1 B2 Re1 62.6(3)
Re2 B2 Re1 79.3(2)
B4 B3 B2 119.3(4)
B4 B3 Cl3 122.3(4)
B2 B3 Cl3 118.5(4)
B4 B3 Re1 68.4(3)
B2 B3 Re1 65.4(3)
Cl3 B3 Re1 140.9(4)
B4 B3 Re2 68.1(3)
B2 B3 Re2 65.0(3)
Cl3 B3 Re2 141.6(4)
Re1 B3 Re2 77.1(2)
B3 B4 B5 123.6(4)
B3 B4 Cl4 117.7(4)
B5 B4 Cl4 118.7(4)
B3 B4 Re2 67.6(3)
B5 B4 Re2 69.2(3)
Cl4 B4 Re2 141.5(3)
B3 B4 Re1 67.3(3)
B5 B4 Re1 68.8(3)
Cl4 B4 Re1 141.8(3)
Re2 B4 Re1 76.63(18)
B4 B5 Cl5 123.0(4)
B4 B5 Re1 66.6(3)
Cl5 B5 Re1 141.8(3)
B4 B5 Re2 66.3(3)
Cl5 B5 Re2 143.1(3)
Re1 B5 Re2 74.96(17)
C5 C1 C2 107.7(5)
C5 C1 C6 126.0(5)
C2 C1 C6 125.8(6)
C5 C1 Re1 72.5(3)
C2 C1 Re1 71.2(3)
C6 C1 Re1 127.6(4)
C3 C2 C1 107.1(5)
C3 C2 C7 128.1(5)
C1 C2 C7 124.8(5)
C3 C2 Re1 69.7(3)
C1 C2 Re1 72.1(3)
C7 C2 Re1 123.4(4)
C2 C3 C4 110.3(5)
C2 C3 C8 124.7(5)
C4 C3 C8 124.9(5)
C2 C3 Re1 74.4(3)
C4 C3 Re1 72.9(3)
C8 C3 Re1 122.0(4)
C5 C4 C3 106.1(5)
C5 C4 C9 126.1(5)
C3 C4 C9 127.5(5)
C5 C4 Re1 73.5(3)
C3 C4 Re1 69.9(3)
C9 C4 Re1 126.9(4)
C1 C5 C4 108.8(5)
C1 C5 C10 125.7(5)
C4 C5 C10 125.3(6)
C1 C5 Re1 71.6(3)
C4 C5 Re1 70.2(3)
C10 C5 Re1 128.0(4)
C25 C21 C22 107.8(5)
C25 C21 C26 126.7(5)
C22 C21 C26 125.5(5)
C25 C21 Re2 70.6(3)
C22 C21 Re2 71.5(3)
C26 C21 Re2 123.6(4)
C23 C22 C21 107.9(5)
C23 C22 C27 126.3(5)
C21 C22 C27 125.4(6)
C23 C22 Re2 72.7(3)
C21 C22 Re2 71.9(3)
C27 C22 Re2 126.7(4)
C24 C23 C22 107.7(5)
C24 C23 C28 125.7(6)
C22 C23 C28 126.5(6)
C24 C23 Re2 70.7(3)
C22 C23 Re2 71.1(3)
C28 C23 Re2 126.8(4)
C23 C24 C25 107.4(5)
C23 C24 C29 125.2(5)
C25 C24 C29 127.1(5)
C23 C24 Re2 73.0(3)
C25 C24 Re2 70.6(3)
C29 C24 Re2 126.3(4)
C21 C25 C24 109.0(5)
C21 C25 C30 125.7(5)
C24 C25 C30 125.0(5)
C21 C25 Re2 73.6(3)
C24 C25 Re2 72.5(3)
C30 C25 Re2 124.6(4)

loop_
_geom_bond_atom_site_label_1
_geom_bond_atom_site_label_2
_geom_bond_distance
Re1 B1 2.118(6)
Re1 B2 2.171(6)
Re1 B3 2.214(6)
Re1 B4 2.231(6)
Re1 C3 2.241(5)
Re1 B5 2.268(6)
Re1 C4 2.281(6)
Re1 C2 2.301(6)
Re1 C1 2.313(5)
Re1 C5 2.325(5)
Re1 Re2 2.7641(3)
Re2 B1 2.120(7)
Re2 B2 2.162(6)
Re2 B3 2.220(6)
Re2 B4 2.227(6)
Re2 C25 2.260(5)
Re2 B5 2.275(6)
Re2 C24 2.285(6)
Re2 C22 2.294(5)
Re2 C21 2.299(6)
Re2 C23 2.316(5)
Cl1 B1 1.764(6)
Cl2 B2 1.778(6)
Cl3 B3 1.788(6)
Cl4 B4 1.803(6)
Cl5 B5 1.794(6)
B1 B2 1.878(8)
B2 B3 1.730(8)
B3 B4 1.677(8)
B4 B5 1.707(8)
C1 C5 1.430(8)
C1 C2 1.451(7)
C1 C6 1.499(8)
C2 C3 1.403(8)
C2 C7 1.486(8)
C3 C4 1.442(7)
C3 C8 1.517(7)
C4 C5 1.436(8)
C4 C9 1.493(8)
C5 C10 1.494(8)
C21 C25 1.402(7)
C21 C22 1.444(7)
C21 C26 1.513(8)
C22 C23 1.433(8)
C22 C27 1.495(8)
C23 C24 1.432(7)
C23 C28 1.502(8)
C24 C25 1.440(7)
C24 C29 1.503(8)
C25 C30 1.522(7)
